data_4302284
loop_
_publ_author_name
'Chiang, Karen P.'
'Barrett, Pamela M.'
'Ding, Feizhi'
'Smith, Jeremy M.'
'Kingsley, Savariraj'
'Brennessel, William W.'
'Clark, Meghan M.'
'Lachicotte, Rene J.'
'Holland, Patrick L.'

_publ_section_title
;
 Ligand Dependence of Binding to Three-Coordinate Fe(II) Complexes
;
_journal_coden_ASTM INOCAJ
_journal_issue 12
_journal_name_full 'Inorganic Chemistry'
_journal_page_first 5106
_journal_page_last 5116
_journal_paper_doi 10.1021/ic802440h
_journal_volume 48
_journal_year 2009
_chemical_formula_moiety 'C42 H60 Fe N2 S'
_chemical_formula_sum 'C42 H60 Fe N2 S'
_chemical_formula_weight 680.83
_chemical_name_common holsk02
_space_group_IT_number 14
_symmetry_cell_setting monoclinic
_symmetry_space_group_name_Hall '-P 2ybc'
_symmetry_space_group_name_H-M 'P 1 21/c 1'
_atom_sites_solution_hydrogens geom
_atom_sites_solution_primary direct
_atom_sites_solution_secondary difmap
_audit_creation_method SHELXL-97
_cell_angle_alpha 90.00
_cell_angle_beta 114.858(1)
_cell_angle_gamma 90.00
_cell_formula_units_Z 4
_cell_length_a 22.1137(11)
_cell_length_b 9.6346(5)
_cell_length_c 20.4372(10)
_cell_measurement_reflns_used 5468
_cell_measurement_temperature 193(2)
_cell_measurement_theta_max 27.52
_cell_measurement_theta_min 2.48
_cell_volume 3950.9(3)
_computing_cell_refinement 'SAINT (Bruker, 2003)'
_computing_data_collection 'SMART (Bruker, 2003)'
_computing_data_reduction 'SAINT (Bruker, 2003)'
_computing_molecular_graphics 'SHELXTL (Bruker, 2000)'
_computing_publication_material 'SHELXTL (Bruker, 2000)'
_computing_structure_refinement 'SHELXL-97 (Sheldrick, 1997)'
_computing_structure_solution 'SHELXS-97 (Sheldrick, 1997)'
_diffrn_ambient_temperature 193(2)
_diffrn_measured_fraction_theta_full 0.988
_diffrn_measured_fraction_theta_max 0.988
_diffrn_measurement_device_type 'Siemens SMART CCD Platform'
_diffrn_measurement_method 'area detector, \w scans per \f'
_diffrn_radiation_monochromator graphite
_diffrn_radiation_source 'normal-focus sealed tube'
_diffrn_radiation_type MoK\a
_diffrn_radiation_wavelength 0.71073
_diffrn_reflns_av_R_equivalents 0.0181
_diffrn_reflns_av_sigmaI/netI 0.0229
_diffrn_reflns_limit_h_max 25
_diffrn_reflns_limit_h_min -28
_diffrn_reflns_limit_k_max 12
_diffrn_reflns_limit_k_min -11
_diffrn_reflns_limit_l_max 21
_diffrn_reflns_limit_l_min -26
_diffrn_reflns_number 23798
_diffrn_reflns_theta_full 27.48
_diffrn_reflns_theta_max 27.48
_diffrn_reflns_theta_min 2.03
_exptl_absorpt_coefficient_mu 0.464
_exptl_absorpt_correction_T_max 0.9129
_exptl_absorpt_correction_T_min 0.8149
_exptl_absorpt_correction_type multi-scan
_exptl_absorpt_process_details 'SADABS (Blessing, 1995)'
_exptl_crystal_colour red
_exptl_crystal_density_diffrn 1.145
_exptl_crystal_density_method 'not measured'
_exptl_crystal_description plate
_exptl_crystal_F_000 1472
_exptl_crystal_size_max 0.46
_exptl_crystal_size_mid 0.28
_exptl_crystal_size_min 0.20
_refine_diff_density_max 0.289
_refine_diff_density_min -0.234
_refine_diff_density_rms 0.040
_refine_ls_extinction_method none
_refine_ls_goodness_of_fit_ref 1.039
_refine_ls_hydrogen_treatment constr
_refine_ls_matrix_type full
_refine_ls_number_parameters 430
_refine_ls_number_reflns 8966
_refine_ls_number_restraints 0
_refine_ls_restrained_S_all 1.039
_refine_ls_R_factor_all 0.0489
_refine_ls_R_factor_gt 0.0377
_refine_ls_shift/su_max 0.001
_refine_ls_shift/su_mean 0.000
_refine_ls_structure_factor_coef Fsqd
_refine_ls_weighting_details 'calc w=1/[\s^2^(Fo^2^)+(0.0467P)^2^+1.0538P] where P=(Fo^2^+2Fc^2^)/3'
_refine_ls_weighting_scheme calc
_refine_ls_wR_factor_gt 0.0897
_refine_ls_wR_factor_ref 0.0944
_reflns_number_gt 7628
_reflns_number_total 8966
_reflns_threshold_expression >2sigma(I)
_cod_data_source_file ic802440h_si_001_1.cif
_cod_data_source_block holsk02
_cod_database_code 4302284

loop_
_symmetry_equiv_pos_as_xyz
'x, y, z'
'-x, y+1/2, -z+1/2'
'-x, -y, -z'
'x, -y-1/2, z-1/2'

loop_
_atom_site_label
_atom_site_type_symbol
_atom_site_fract_x
_atom_site_fract_y
_atom_site_fract_z
_atom_site_U_iso_or_equiv
_atom_site_adp_type
_atom_site_occupancy
_atom_site_symmetry_multiplicity
_atom_site_calc_flag
_atom_site_refinement_flags
_atom_site_disorder_assembly
_atom_site_disorder_group
Fe1 Fe 0.768963(10) 0.12002(2) 0.969250(11) 0.02854(7) Uani 1 1 d . . .
N11 N 0.69263(6) 0.21376(12) 0.97595(6) 0.0260(2) Uani 1 1 d . . .
N21 N 0.82909(6) 0.14814(13) 1.07170(6) 0.0275(3) Uani 1 1 d . . .
C11 C 0.63320(8) 0.35353(17) 1.03962(9) 0.0357(4) Uani 1 1 d . . .
C21 C 0.69277(7) 0.27226(15) 1.03553(8) 0.0284(3) Uani 1 1 d . . .
C31 C 0.74991(8) 0.26965(17) 1.10071(8) 0.0334(3) Uani 1 1 d . . .
H31A H 0.7444 0.3141 1.1393 0.040 Uiso 1 1 calc R . .
C41 C 0.81412(7) 0.21380(16) 1.12022(8) 0.0300(3) Uani 1 1 d . . .
C51 C 0.86207(9) 0.23701(19) 1.20120(8) 0.0409(4) Uani 1 1 d . . .
C61 C 0.61939(10) 0.2974(2) 1.10257(11) 0.0519(5) Uani 1 1 d . . .
H61A H 0.5803 0.3443 1.1031 0.078 Uiso 1 1 calc R . .
H61B H 0.6581 0.3149 1.1482 0.078 Uiso 1 1 calc R . .
H61C H 0.6110 0.1973 1.0965 0.078 Uiso 1 1 calc R . .
C71 C 0.65447(11) 0.50714(19) 1.05388(13) 0.0549(5) Uani 1 1 d . . .
H71A H 0.6175 0.5623 1.0546 0.082 Uiso 1 1 calc R . .
H71B H 0.6663 0.5413 1.0156 0.082 Uiso 1 1 calc R . .
H71C H 0.6931 0.5154 1.1005 0.082 Uiso 1 1 calc R . .
C81 C 0.56654(9) 0.3496(2) 0.97263(11) 0.0474(4) Uani 1 1 d . . .
H81A H 0.5334 0.4039 0.9817 0.071 Uiso 1 1 calc R . .
H81B H 0.5513 0.2533 0.9619 0.071 Uiso 1 1 calc R . .
H81C H 0.5723 0.3892 0.9315 0.071 Uiso 1 1 calc R . .
C91 C 0.83077(11) 0.1711(3) 1.24780(11) 0.0677(6) Uani 1 1 d . . .
H91A H 0.8245 0.0714 1.2375 0.102 Uiso 1 1 calc R . .
H91B H 0.7875 0.2146 1.2368 0.102 Uiso 1 1 calc R . .
H91C H 0.8603 0.1850 1.2989 0.102 Uiso 1 1 calc R . .
C101 C 0.86960(12) 0.3957(2) 1.21501(11) 0.0642(6) Uani 1 1 d . . .
H10A H 0.9024 0.4131 1.2645 0.096 Uiso 1 1 calc R . .
H10B H 0.8265 0.4351 1.2083 0.096 Uiso 1 1 calc R . .
H10C H 0.8846 0.4390 1.1810 0.096 Uiso 1 1 calc R . .
C111 C 0.93252(9) 0.1765(2) 1.22752(9) 0.0494(5) Uani 1 1 d . . .
H11A H 0.9297 0.0768 1.2172 0.074 Uiso 1 1 calc R . .
H11B H 0.9566 0.1914 1.2796 0.074 Uiso 1 1 calc R . .
H11C H 0.9563 0.2227 1.2026 0.074 Uiso 1 1 calc R . .
C12 C 0.63825(7) 0.20499(15) 0.90591(8) 0.0272(3) Uani 1 1 d . . .
C22 C 0.63501(8) 0.30035(16) 0.85237(8) 0.0325(3) Uani 1 1 d . . .
C32 C 0.58561(8) 0.28083(19) 0.78254(9) 0.0417(4) Uani 1 1 d . . .
H32A H 0.5827 0.3438 0.7456 0.050 Uiso 1 1 calc R . .
C42 C 0.54126(9) 0.1726(2) 0.76625(10) 0.0477(4) Uani 1 1 d . . .
H42A H 0.5077 0.1622 0.7186 0.057 Uiso 1 1 calc R . .
C52 C 0.54546(8) 0.07865(19) 0.81935(9) 0.0417(4) Uani 1 1 d . . .
H52A H 0.5146 0.0040 0.8075 0.050 Uiso 1 1 calc R . .
C62 C 0.59408(7) 0.09147(16) 0.88975(8) 0.0306(3) Uani 1 1 d . . .
C72 C 0.68288(9) 0.42149(18) 0.86813(10) 0.0398(4) Uani 1 1 d . . .
H72A H 0.7128 0.4208 0.9209 0.048 Uiso 1 1 calc R . .
C82 C 0.64634(11) 0.5608(2) 0.84995(13) 0.0563(5) Uani 1 1 d . . .
H82A H 0.6202 0.5717 0.8782 0.084 Uiso 1 1 calc R . .
H82B H 0.6165 0.5636 0.7984 0.084 Uiso 1 1 calc R . .
H82C H 0.6789 0.6363 0.8615 0.084 Uiso 1 1 calc R . .
C92 C 0.72648(10) 0.4062(2) 0.82677(12) 0.0547(5) Uani 1 1 d . . .
H92A H 0.7498 0.3168 0.8387 0.082 Uiso 1 1 calc R . .
H92B H 0.7592 0.4816 0.8403 0.082 Uiso 1 1 calc R . .
H92C H 0.6984 0.4103 0.7748 0.082 Uiso 1 1 calc R . .
C102 C 0.60049(8) -0.01410(16) 0.94755(9) 0.0350(3) Uani 1 1 d . . .
H10D H 0.6153 0.0368 0.9944 0.042 Uiso 1 1 calc R . .
C112 C 0.65353(12) -0.1211(2) 0.95562(15) 0.0670(6) Uani 1 1 d . . .
H11D H 0.6574 -0.1872 0.9936 0.101 Uiso 1 1 calc R . .
H11E H 0.6964 -0.0744 0.9685 0.101 Uiso 1 1 calc R . .
H11F H 0.6411 -0.1708 0.9100 0.101 Uiso 1 1 calc R . .
C122 C 0.53523(10) -0.0878(2) 0.93451(12) 0.0615(6) Uani 1 1 d . . .
H12A H 0.5419 -0.1476 0.9758 0.092 Uiso 1 1 calc R . .
H12B H 0.5211 -0.1445 0.8908 0.092 Uiso 1 1 calc R . .
H12C H 0.5008 -0.0187 0.9286 0.092 Uiso 1 1 calc R . .
C13 C 0.89246(7) 0.08918(16) 1.08201(8) 0.0292(3) Uani 1 1 d . . .
C23 C 0.90138(7) -0.05502(17) 1.09087(8) 0.0338(3) Uani 1 1 d . . .
C33 C 0.96077(8) -0.11113(19) 1.09446(9) 0.0408(4) Uani 1 1 d . . .
H33A H 0.9680 -0.2083 1.1011 0.049 Uiso 1 1 calc R . .
C43 C 1.00914(8) -0.0292(2) 1.08858(9) 0.0441(4) Uani 1 1 d . . .
H43A H 1.0495 -0.0696 1.0917 0.053 Uiso 1 1 calc R . .
C53 C 0.99886(8) 0.1118(2) 1.07818(9) 0.0420(4) Uani 1 1 d . . .
H53A H 1.0324 0.1676 1.0738 0.050 Uiso 1 1 calc R . .
C63 C 0.94064(8) 0.17435(18) 1.07396(8) 0.0338(3) Uani 1 1 d . . .
C73 C 0.84937(9) -0.15102(18) 1.09726(11) 0.0467(4) Uani 1 1 d . . .
H73A H 0.8095 -0.0936 1.0904 0.056 Uiso 1 1 calc R . .
C83 C 0.87488(12) -0.2181(2) 1.17226(13) 0.0676(6) Uani 1 1 d . . .
H83A H 0.8872 -0.1454 1.2091 0.101 Uiso 1 1 calc R . .
H83B H 0.9140 -0.2754 1.1803 0.101 Uiso 1 1 calc R . .
H83C H 0.8397 -0.2763 1.1752 0.101 Uiso 1 1 calc R . .
C93 C 0.82704(11) -0.2632(2) 1.03875(14) 0.0681(6) Uani 1 1 d . . .
H93A H 0.8105 -0.2192 0.9911 0.102 Uiso 1 1 calc R . .
H93B H 0.7914 -0.3188 1.0423 0.102 Uiso 1 1 calc R . .
H93C H 0.8649 -0.3233 1.0453 0.102 Uiso 1 1 calc R . .
C103 C 0.92964(9) 0.33000(18) 1.05961(10) 0.0425(4) Uani 1 1 d . . .
H10E H 0.8916 0.3586 1.0709 0.051 Uiso 1 1 calc R . .
C113 C 0.91070(13) 0.3620(2) 0.98032(12) 0.0667(6) Uani 1 1 d . . .
H11G H 0.8706 0.3097 0.9503 0.100 Uiso 1 1 calc R . .
H11H H 0.9474 0.3353 0.9680 0.100 Uiso 1 1 calc R . .
H11I H 0.9020 0.4616 0.9718 0.100 Uiso 1 1 calc R . .
C123 C 0.99048(12) 0.4165(2) 1.10664(13) 0.0703(7) Uani 1 1 d . . .
H12D H 1.0025 0.3964 1.1576 0.105 Uiso 1 1 calc R . .
H12E H 0.9799 0.5154 1.0974 0.105 Uiso 1 1 calc R . .
H12F H 1.0280 0.3933 1.0950 0.105 Uiso 1 1 calc R . .
S1 S 0.81144(2) 0.03009(5) 0.89544(2) 0.04476(12) Uani 1 1 d . . .
C14 C 0.75383(8) -0.06759(17) 0.82244(8) 0.0342(3) Uani 1 1 d . . .
C24 C 0.77822(9) -0.17588(19) 0.79552(10) 0.0452(4) Uani 1 1 d . . .
H24A H 0.8247 -0.1946 0.8160 0.054 Uiso 1 1 calc R . .
C34 C 0.73527(10) -0.2569(2) 0.73893(10) 0.0491(5) Uani 1 1 d . . .
H34A H 0.7531 -0.3301 0.7213 0.059 Uiso 1 1 calc R . .
C44 C 0.66751(10) -0.23409(18) 0.70756(9) 0.0431(4) Uani 1 1 d . . .
C54 C 0.64348(10) -0.1250(2) 0.73384(10) 0.0467(4) Uani 1 1 d . . .
H54A H 0.5970 -0.1065 0.7130 0.056 Uiso 1 1 calc R . .
C64 C 0.68583(9) -0.04188(19) 0.78994(9) 0.0415(4) Uani 1 1 d . . .
H64A H 0.6680 0.0334 0.8062 0.050 Uiso 1 1 calc R . .
C74 C 0.62138(12) -0.3261(2) 0.64781(11) 0.0637(6) Uani 1 1 d . . .
H74A H 0.5785 -0.2792 0.6224 0.096 Uiso 1 1 calc R . .
H74B H 0.6145 -0.4135 0.6683 0.096 Uiso 1 1 calc R . .
H74C H 0.6412 -0.3455 0.6139 0.096 Uiso 1 1 calc R . .

loop_
_atom_site_aniso_label
_atom_site_aniso_U_11
_atom_site_aniso_U_22
_atom_site_aniso_U_33
_atom_site_aniso_U_23
_atom_site_aniso_U_13
_atom_site_aniso_U_12
Fe1 0.02396(11) 0.03494(12) 0.02479(11) -0.00590(9) 0.00836(8) 0.00261(8)
N11 0.0234(6) 0.0265(6) 0.0274(6) -0.0022(5) 0.0101(5) 0.0002(5)
N21 0.0254(6) 0.0301(6) 0.0251(6) -0.0012(5) 0.0087(5) -0.0024(5)
C11 0.0367(8) 0.0332(8) 0.0439(9) -0.0069(7) 0.0234(7) 0.0014(7)
C21 0.0303(7) 0.0250(7) 0.0334(8) -0.0032(6) 0.0169(6) -0.0027(6)
C31 0.0369(8) 0.0374(8) 0.0287(8) -0.0084(6) 0.0165(7) -0.0043(7)
C41 0.0318(8) 0.0329(8) 0.0240(7) -0.0019(6) 0.0106(6) -0.0074(6)
C51 0.0409(9) 0.0550(11) 0.0236(7) -0.0055(7) 0.0102(7) -0.0072(8)
C61 0.0474(11) 0.0655(13) 0.0559(12) -0.0024(10) 0.0346(10) 0.0022(9)
C71 0.0608(12) 0.0341(9) 0.0792(15) -0.0124(9) 0.0387(11) 0.0021(9)
C81 0.0357(9) 0.0546(11) 0.0552(11) -0.0071(9) 0.0225(8) 0.0143(8)
C91 0.0606(13) 0.1117(19) 0.0319(10) 0.0094(11) 0.0205(9) -0.0075(13)
C101 0.0668(14) 0.0647(14) 0.0431(11) -0.0244(10) 0.0055(10) -0.0108(11)
C111 0.0403(10) 0.0720(13) 0.0247(8) -0.0030(8) 0.0027(7) -0.0057(9)
C12 0.0231(7) 0.0300(7) 0.0285(7) -0.0008(6) 0.0108(6) 0.0052(6)
C22 0.0293(7) 0.0349(8) 0.0343(8) 0.0040(6) 0.0144(6) 0.0080(6)
C32 0.0361(9) 0.0509(10) 0.0342(9) 0.0106(8) 0.0109(7) 0.0093(8)
C42 0.0341(9) 0.0650(12) 0.0316(9) 0.0028(8) 0.0017(7) 0.0038(8)
C52 0.0300(8) 0.0463(10) 0.0392(9) -0.0040(8) 0.0053(7) -0.0056(7)
C62 0.0247(7) 0.0327(8) 0.0324(8) -0.0011(6) 0.0099(6) 0.0019(6)
C72 0.0421(9) 0.0371(9) 0.0410(9) 0.0085(7) 0.0182(8) 0.0006(7)
C82 0.0714(14) 0.0368(10) 0.0753(14) 0.0079(10) 0.0451(12) 0.0053(9)
C92 0.0503(11) 0.0537(12) 0.0710(14) 0.0160(10) 0.0362(11) 0.0054(9)
C102 0.0327(8) 0.0317(8) 0.0369(8) -0.0004(7) 0.0109(7) -0.0047(6)
C112 0.0713(15) 0.0394(11) 0.1031(19) 0.0230(11) 0.0491(14) 0.0142(10)
C122 0.0424(11) 0.0745(15) 0.0594(13) 0.0154(11) 0.0133(10) -0.0187(10)
C13 0.0233(7) 0.0377(8) 0.0219(7) -0.0008(6) 0.0051(6) -0.0021(6)
C23 0.0266(7) 0.0378(9) 0.0316(8) 0.0046(7) 0.0069(6) 0.0015(6)
C33 0.0332(8) 0.0468(10) 0.0377(9) 0.0082(8) 0.0101(7) 0.0093(7)
C43 0.0286(8) 0.0675(12) 0.0351(9) 0.0067(8) 0.0124(7) 0.0095(8)
C53 0.0291(8) 0.0625(12) 0.0337(8) 0.0012(8) 0.0127(7) -0.0087(8)
C63 0.0308(8) 0.0433(9) 0.0247(7) -0.0008(6) 0.0092(6) -0.0073(7)
C73 0.0331(9) 0.0343(9) 0.0700(13) 0.0106(8) 0.0192(9) 0.0026(7)
C83 0.0665(14) 0.0606(14) 0.0830(16) 0.0229(12) 0.0385(13) -0.0041(11)
C93 0.0529(12) 0.0449(12) 0.0918(17) -0.0037(11) 0.0161(12) -0.0085(10)
C103 0.0450(10) 0.0396(9) 0.0449(10) -0.0019(8) 0.0208(8) -0.0121(8)
C113 0.0905(17) 0.0493(12) 0.0490(12) 0.0096(10) 0.0181(12) -0.0098(12)
C123 0.0725(15) 0.0585(13) 0.0691(15) -0.0068(11) 0.0191(12) -0.0319(12)
S1 0.0317(2) 0.0615(3) 0.0431(2) -0.0222(2) 0.01771(18) -0.00398(19)
C14 0.0372(8) 0.0383(8) 0.0293(8) -0.0032(7) 0.0161(7) -0.0008(7)
C24 0.0447(10) 0.0467(10) 0.0480(10) -0.0083(8) 0.0231(8) 0.0019(8)
C34 0.0642(13) 0.0400(10) 0.0492(11) -0.0120(8) 0.0299(10) -0.0038(9)
C44 0.0580(11) 0.0391(9) 0.0315(8) -0.0003(7) 0.0182(8) -0.0107(8)
C54 0.0421(10) 0.0535(11) 0.0365(9) -0.0017(8) 0.0087(8) -0.0023(8)
C64 0.0396(9) 0.0447(10) 0.0378(9) -0.0057(7) 0.0138(7) 0.0044(7)
C74 0.0814(15) 0.0590(13) 0.0430(11) -0.0117(10) 0.0184(11) -0.0225(12)

loop_
_atom_type_symbol
_atom_type_description
_atom_type_scat_dispersion_real
_atom_type_scat_dispersion_imag
_atom_type_scat_source
C C 0.0033 0.0016 'International Tables Vol C Tables 4.2.6.8 and 6.1.1.4'
H H 0.0000 0.0000 'International Tables Vol C Tables 4.2.6.8 and 6.1.1.4'
N N 0.0061 0.0033 'International Tables Vol C Tables 4.2.6.8 and 6.1.1.4'
S S 0.1246 0.1234 'International Tables Vol C Tables 4.2.6.8 and 6.1.1.4'
Fe Fe 0.3463 0.8444 'International Tables Vol C Tables 4.2.6.8 and 6.1.1.4'

loop_
_geom_angle_atom_site_label_1
_geom_angle_atom_site_label_2
_geom_angle_atom_site_label_3
_geom_angle
_geom_angle_site_symmetry_1
_geom_angle_site_symmetry_3
_geom_angle_publ_flag
N11 Fe1 N21 94.49(5) . . ?
N11 Fe1 S1 146.28(4) . . ?
N21 Fe1 S1 118.56(4) . . ?
C21 N11 C12 127.77(12) . . ?
C21 N11 Fe1 125.53(10) . . ?
C12 N11 Fe1 106.70(8) . . ?
C41 N21 C13 127.53(12) . . ?
C41 N21 Fe1 126.10(10) . . ?
C13 N21 Fe1 106.32(9) . . ?
C81 C11 C61 106.47(14) . . ?
C81 C11 C71 107.12(15) . . ?
C61 C11 C71 109.32(15) . . ?
C81 C11 C21 117.05(13) . . ?
C61 C11 C21 109.63(14) . . ?
C71 C11 C21 107.06(13) . . ?
N11 C21 C31 120.91(13) . . ?
N11 C21 C11 125.34(13) . . ?
C31 C21 C11 113.70(13) . . ?
C21 C31 C41 132.47(14) . . ?
C21 C31 H31A 113.8 . . ?
C41 C31 H31A 113.8 . . ?
N21 C41 C31 120.49(13) . . ?
N21 C41 C51 125.97(14) . . ?
C31 C41 C51 113.54(13) . . ?
C91 C51 C111 106.40(16) . . ?
C91 C51 C101 109.75(18) . . ?
C111 C51 C101 107.18(16) . . ?
C91 C51 C41 108.47(14) . . ?
C111 C51 C41 117.03(14) . . ?
C101 C51 C41 107.89(14) . . ?
C11 C61 H61A 109.5 . . ?
C11 C61 H61B 109.5 . . ?
H61A C61 H61B 109.5 . . ?
C11 C61 H61C 109.5 . . ?
H61A C61 H61C 109.5 . . ?
H61B C61 H61C 109.5 . . ?
C11 C71 H71A 109.5 . . ?
C11 C71 H71B 109.5 . . ?
H71A C71 H71B 109.5 . . ?
C11 C71 H71C 109.5 . . ?
H71A C71 H71C 109.5 . . ?
H71B C71 H71C 109.5 . . ?
C11 C81 H81A 109.5 . . ?
C11 C81 H81B 109.5 . . ?
H81A C81 H81B 109.5 . . ?
C11 C81 H81C 109.5 . . ?
H81A C81 H81C 109.5 . . ?
H81B C81 H81C 109.5 . . ?
C51 C91 H91A 109.5 . . ?
C51 C91 H91B 109.5 . . ?
H91A C91 H91B 109.5 . . ?
C51 C91 H91C 109.5 . . ?
H91A C91 H91C 109.5 . . ?
H91B C91 H91C 109.5 . . ?
C51 C101 H10A 109.5 . . ?
C51 C101 H10B 109.5 . . ?
H10A C101 H10B 109.5 . . ?
C51 C101 H10C 109.5 . . ?
H10A C101 H10C 109.5 . . ?
H10B C101 H10C 109.5 . . ?
C51 C111 H11A 109.5 . . ?
C51 C111 H11B 109.5 . . ?
H11A C111 H11B 109.5 . . ?
C51 C111 H11C 109.5 . . ?
H11A C111 H11C 109.5 . . ?
H11B C111 H11C 109.5 . . ?
C22 C12 C62 121.37(14) . . ?
C22 C12 N11 119.01(13) . . ?
C62 C12 N11 119.17(13) . . ?
C32 C22 C12 117.92(15) . . ?
C32 C22 C72 119.77(15) . . ?
C12 C22 C72 122.31(14) . . ?
C42 C32 C22 121.44(16) . . ?
C42 C32 H32A 119.3 . . ?
C22 C32 H32A 119.3 . . ?
C32 C42 C52 120.02(16) . . ?
C32 C42 H42A 120.0 . . ?
C52 C42 H42A 120.0 . . ?
C42 C52 C62 121.28(16) . . ?
C42 C52 H52A 119.4 . . ?
C62 C52 H52A 119.4 . . ?
C52 C62 C12 117.94(15) . . ?
C52 C62 C102 121.51(14) . . ?
C12 C62 C102 120.54(13) . . ?
C22 C72 C82 111.93(15) . . ?
C22 C72 C92 110.70(15) . . ?
C82 C72 C92 109.93(15) . . ?
C22 C72 H72A 108.0 . . ?
C82 C72 H72A 108.0 . . ?
C92 C72 H72A 108.0 . . ?
C72 C82 H82A 109.5 . . ?
C72 C82 H82B 109.5 . . ?
H82A C82 H82B 109.5 . . ?
C72 C82 H82C 109.5 . . ?
H82A C82 H82C 109.5 . . ?
H82B C82 H82C 109.5 . . ?
C72 C92 H92A 109.5 . . ?
C72 C92 H92B 109.5 . . ?
H92A C92 H92B 109.5 . . ?
C72 C92 H92C 109.5 . . ?
H92A C92 H92C 109.5 . . ?
H92B C92 H92C 109.5 . . ?
C112 C102 C62 110.76(15) . . ?
C112 C102 C122 109.46(16) . . ?
C62 C102 C122 113.77(14) . . ?
C112 C102 H10D 107.5 . . ?
C62 C102 H10D 107.5 . . ?
C122 C102 H10D 107.5 . . ?
C102 C112 H11D 109.5 . . ?
C102 C112 H11E 109.5 . . ?
H11D C112 H11E 109.5 . . ?
C102 C112 H11F 109.5 . . ?
H11D C112 H11F 109.5 . . ?
H11E C112 H11F 109.5 . . ?
C102 C122 H12A 109.5 . . ?
C102 C122 H12B 109.5 . . ?
H12A C122 H12B 109.5 . . ?
C102 C122 H12C 109.5 . . ?
H12A C122 H12C 109.5 . . ?
H12B C122 H12C 109.5 . . ?
C23 C13 C63 121.30(14) . . ?
C23 C13 N21 118.91(13) . . ?
C63 C13 N21 119.30(14) . . ?
C33 C23 C13 117.96(15) . . ?
C33 C23 C73 119.25(15) . . ?
C13 C23 C73 122.78(14) . . ?
C43 C33 C23 121.58(16) . . ?
C43 C33 H33A 119.2 . . ?
C23 C33 H33A 119.2 . . ?
C33 C43 C53 119.66(16) . . ?
C33 C43 H43A 120.2 . . ?
C53 C43 H43A 120.2 . . ?
C43 C53 C63 121.67(16) . . ?
C43 C53 H53A 119.2 . . ?
C63 C53 H53A 119.2 . . ?
C53 C63 C13 117.78(15) . . ?
C53 C63 C103 120.40(15) . . ?
C13 C63 C103 121.82(15) . . ?
C23 C73 C93 111.63(17) . . ?
C23 C73 C83 111.54(15) . . ?
C93 C73 C83 110.18(17) . . ?
C23 C73 H73A 107.8 . . ?
C93 C73 H73A 107.8 . . ?
C83 C73 H73A 107.8 . . ?
C73 C83 H83A 109.5 . . ?
C73 C83 H83B 109.5 . . ?
H83A C83 H83B 109.5 . . ?
C73 C83 H83C 109.5 . . ?
H83A C83 H83C 109.5 . . ?
H83B C83 H83C 109.5 . . ?
C73 C93 H93A 109.5 . . ?
C73 C93 H93B 109.5 . . ?
H93A C93 H93B 109.5 . . ?
C73 C93 H93C 109.5 . . ?
H93A C93 H93C 109.5 . . ?
H93B C93 H93C 109.5 . . ?
C113 C103 C63 110.67(15) . . ?
C113 C103 C123 109.47(17) . . ?
C63 C103 C123 112.79(17) . . ?
C113 C103 H10E 107.9 . . ?
C63 C103 H10E 107.9 . . ?
C123 C103 H10E 107.9 . . ?
C103 C113 H11G 109.5 . . ?
C103 C113 H11H 109.5 . . ?
H11G C113 H11H 109.5 . . ?
C103 C113 H11I 109.5 . . ?
H11G C113 H11I 109.5 . . ?
H11H C113 H11I 109.5 . . ?
C103 C123 H12D 109.5 . . ?
C103 C123 H12E 109.5 . . ?
H12D C123 H12E 109.5 . . ?
C103 C123 H12F 109.5 . . ?
H12D C123 H12F 109.5 . . ?
H12E C123 H12F 109.5 . . ?
C14 S1 Fe1 114.37(5) . . ?
C64 C14 C24 117.87(15) . . ?
C64 C14 S1 124.04(13) . . ?
C24 C14 S1 118.09(13) . . ?
C34 C24 C14 120.56(17) . . ?
C34 C24 H24A 119.7 . . ?
C14 C24 H24A 119.7 . . ?
C44 C34 C24 121.87(17) . . ?
C44 C34 H34A 119.1 . . ?
C24 C34 H34A 119.1 . . ?
C34 C44 C54 117.41(16) . . ?
C34 C44 C74 121.13(18) . . ?
C54 C44 C74 121.45(19) . . ?
C44 C54 C64 121.50(18) . . ?
C44 C54 H54A 119.3 . . ?
C64 C54 H54A 119.3 . . ?
C14 C64 C54 120.75(16) . . ?
C14 C64 H64A 119.6 . . ?
C54 C64 H64A 119.6 . . ?
C44 C74 H74A 109.5 . . ?
C44 C74 H74B 109.5 . . ?
H74A C74 H74B 109.5 . . ?
C44 C74 H74C 109.5 . . ?
H74A C74 H74C 109.5 . . ?
H74B C74 H74C 109.5 . . ?

loop_
_geom_bond_atom_site_label_1
_geom_bond_atom_site_label_2
_geom_bond_distance
_geom_bond_site_symmetry_2
_geom_bond_publ_flag
Fe1 N11 1.9692(12) . ?
Fe1 N21 1.9710(12) . ?
Fe1 S1 2.2584(5) . ?
N11 C21 1.3407(18) . ?
N11 C12 1.4336(18) . ?
N21 C41 1.3301(19) . ?
N21 C13 1.4431(19) . ?
C11 C81 1.534(2) . ?
C11 C61 1.540(2) . ?
C11 C71 1.543(2) . ?
C11 C21 1.565(2) . ?
C21 C31 1.399(2) . ?
C31 C41 1.410(2) . ?
C31 H31A 0.9500 . ?
C41 C51 1.561(2) . ?
C51 C91 1.531(3) . ?
C51 C111 1.534(3) . ?
C51 C101 1.551(3) . ?
C61 H61A 0.9800 . ?
C61 H61B 0.9800 . ?
C61 H61C 0.9800 . ?
C71 H71A 0.9800 . ?
C71 H71B 0.9800 . ?
C71 H71C 0.9800 . ?
C81 H81A 0.9800 . ?
C81 H81B 0.9800 . ?
C81 H81C 0.9800 . ?
C91 H91A 0.9800 . ?
C91 H91B 0.9800 . ?
C91 H91C 0.9800 . ?
C101 H10A 0.9800 . ?
C101 H10B 0.9800 . ?
C101 H10C 0.9800 . ?
C111 H11A 0.9800 . ?
C111 H11B 0.9800 . ?
C111 H11C 0.9800 . ?
C12 C22 1.407(2) . ?
C12 C62 1.410(2) . ?
C22 C32 1.398(2) . ?
C22 C72 1.516(2) . ?
C32 C42 1.373(3) . ?
C32 H32A 0.9500 . ?
C42 C52 1.386(3) . ?
C42 H42A 0.9500 . ?
C52 C62 1.393(2) . ?
C52 H52A 0.9500 . ?
C62 C102 1.520(2) . ?
C72 C82 1.530(3) . ?
C72 C92 1.533(3) . ?
C72 H72A 1.0000 . ?
C82 H82A 0.9800 . ?
C82 H82B 0.9800 . ?
C82 H82C 0.9800 . ?
C92 H92A 0.9800 . ?
C92 H92B 0.9800 . ?
C92 H92C 0.9800 . ?
C102 C112 1.518(3) . ?
C102 C122 1.528(2) . ?
C102 H10D 1.0000 . ?
C112 H11D 0.9800 . ?
C112 H11E 0.9800 . ?
C112 H11F 0.9800 . ?
C122 H12A 0.9800 . ?
C122 H12B 0.9800 . ?
C122 H12C 0.9800 . ?
C13 C23 1.404(2) . ?
C13 C63 1.408(2) . ?
C23 C33 1.393(2) . ?
C23 C73 1.524(2) . ?
C33 C43 1.375(3) . ?
C33 H33A 0.9500 . ?
C43 C53 1.379(3) . ?
C43 H43A 0.9500 . ?
C53 C63 1.391(2) . ?
C53 H53A 0.9500 . ?
C63 C103 1.528(2) . ?
C73 C93 1.531(3) . ?
C73 C83 1.536(3) . ?
C73 H73A 1.0000 . ?
C83 H83A 0.9800 . ?
C83 H83B 0.9800 . ?
C83 H83C 0.9800 . ?
C93 H93A 0.9800 . ?
C93 H93B 0.9800 . ?
C93 H93C 0.9800 . ?
C103 C113 1.525(3) . ?
C103 C123 1.530(3) . ?
C103 H10E 1.0000 . ?
C113 H11G 0.9800 . ?
C113 H11H 0.9800 . ?
C113 H11I 0.9800 . ?
C123 H12D 0.9800 . ?
C123 H12E 0.9800 . ?
C123 H12F 0.9800 . ?
S1 C14 1.7710(16) . ?
C14 C64 1.387(2) . ?
C14 C24 1.390(2) . ?
C24 C34 1.387(3) . ?
C24 H24A 0.9500 . ?
C34 C44 1.377(3) . ?
C34 H34A 0.9500 . ?
C44 C54 1.384(3) . ?
C44 C74 1.507(3) . ?
C54 C64 1.389(2) . ?
C54 H54A 0.9500 . ?
C64 H64A 0.9500 . ?
C74 H74A 0.9800 . ?
C74 H74B 0.9800 . ?
C74 H74C 0.9800 . ?

loop_
_geom_torsion_atom_site_label_1
_geom_torsion_atom_site_label_2
_geom_torsion_atom_site_label_3
_geom_torsion_atom_site_label_4
_geom_torsion
_geom_torsion_site_symmetry_1
_geom_torsion_site_symmetry_2
_geom_torsion_site_symmetry_3
_geom_torsion_site_symmetry_4
_geom_torsion_publ_flag
N21 Fe1 N11 C21 0.99(12) . . . . ?
S1 Fe1 N11 C21 -167.97(9) . . . . ?
N21 Fe1 N11 C12 -178.34(9) . . . . ?
S1 Fe1 N11 C12 12.70(13) . . . . ?
N11 Fe1 N21 C41 -1.15(13) . . . . ?
S1 Fe1 N21 C41 171.90(11) . . . . ?
N11 Fe1 N21 C13 -178.67(9) . . . . ?
S1 Fe1 N21 C13 -5.62(10) . . . . ?
C12 N11 C21 C31 178.58(14) . . . . ?
Fe1 N11 C21 C31 -0.6(2) . . . . ?
C12 N11 C21 C11 -4.3(2) . . . . ?
Fe1 N11 C21 C11 176.53(11) . . . . ?
C81 C11 C21 N11 8.4(2) . . . . ?
C61 C11 C21 N11 129.75(16) . . . . ?
C71 C11 C21 N11 -111.77(17) . . . . ?
C81 C11 C21 C31 -174.27(15) . . . . ?
C61 C11 C21 C31 -52.92(18) . . . . ?
C71 C11 C21 C31 65.56(18) . . . . ?
N11 C21 C31 C41 0.0(3) . . . . ?
C11 C21 C31 C41 -177.47(16) . . . . ?
C13 N21 C41 C31 177.90(14) . . . . ?
Fe1 N21 C41 C31 0.9(2) . . . . ?
C13 N21 C41 C51 -2.5(2) . . . . ?
Fe1 N21 C41 C51 -179.44(11) . . . . ?
C21 C31 C41 N21 -0.1(3) . . . . ?
C21 C31 C41 C51 -179.83(17) . . . . ?
N21 C41 C51 C91 -121.38(19) . . . . ?
C31 C41 C51 C91 58.3(2) . . . . ?
N21 C41 C51 C111 -1.1(2) . . . . ?
C31 C41 C51 C111 178.59(15) . . . . ?
N21 C41 C51 C101 119.79(18) . . . . ?
C31 C41 C51 C101 -60.54(19) . . . . ?
C21 N11 C12 C22 99.54(17) . . . . ?
Fe1 N11 C12 C22 -81.15(13) . . . . ?
C21 N11 C12 C62 -88.10(18) . . . . ?
Fe1 N11 C12 C62 91.21(13) . . . . ?
C62 C12 C22 C32 1.2(2) . . . . ?
N11 C12 C22 C32 173.41(13) . . . . ?
C62 C12 C22 C72 -178.72(14) . . . . ?
N11 C12 C22 C72 -6.5(2) . . . . ?
C12 C22 C32 C42 0.2(2) . . . . ?
C72 C22 C32 C42 -179.81(16) . . . . ?
C22 C32 C42 C52 -0.9(3) . . . . ?
C32 C42 C52 C62 0.1(3) . . . . ?
C42 C52 C62 C12 1.3(3) . . . . ?
C42 C52 C62 C102 -177.79(16) . . . . ?
C22 C12 C62 C52 -2.0(2) . . . . ?
N11 C12 C62 C52 -174.16(14) . . . . ?
C22 C12 C62 C102 177.12(14) . . . . ?
N11 C12 C62 C102 5.0(2) . . . . ?
C32 C22 C72 C82 58.4(2) . . . . ?
C12 C22 C72 C82 -121.63(17) . . . . ?
C32 C22 C72 C92 -64.6(2) . . . . ?
C12 C22 C72 C92 115.35(17) . . . . ?
C52 C62 C102 C112 96.7(2) . . . . ?
C12 C62 C102 C112 -82.41(19) . . . . ?
C52 C62 C102 C122 -27.1(2) . . . . ?
C12 C62 C102 C122 153.79(16) . . . . ?
C41 N21 C13 C23 102.09(18) . . . . ?
Fe1 N21 C13 C23 -80.44(14) . . . . ?
C41 N21 C13 C63 -85.81(19) . . . . ?
Fe1 N21 C13 C63 91.65(13) . . . . ?
C63 C13 C23 C33 2.6(2) . . . . ?
N21 C13 C23 C33 174.53(14) . . . . ?
C63 C13 C23 C73 -177.93(15) . . . . ?
N21 C13 C23 C73 -6.0(2) . . . . ?
C13 C23 C33 C43 -0.9(2) . . . . ?
C73 C23 C33 C43 179.62(17) . . . . ?
C23 C33 C43 C53 -0.6(3) . . . . ?
C33 C43 C53 C63 0.5(3) . . . . ?
C43 C53 C63 C13 1.1(2) . . . . ?
C43 C53 C63 C103 -177.72(16) . . . . ?
C23 C13 C63 C53 -2.7(2) . . . . ?
N21 C13 C63 C53 -174.62(13) . . . . ?
C23 C13 C63 C103 176.13(15) . . . . ?
N21 C13 C63 C103 4.2(2) . . . . ?
C33 C23 C73 C93 -58.4(2) . . . . ?
C13 C23 C73 C93 122.17(18) . . . . ?
C33 C23 C73 C83 65.4(2) . . . . ?
C13 C23 C73 C83 -114.08(19) . . . . ?
C53 C63 C103 C113 76.3(2) . . . . ?
C13 C63 C103 C113 -102.54(19) . . . . ?
C53 C63 C103 C123 -46.7(2) . . . . ?
C13 C63 C103 C123 134.44(18) . . . . ?
N11 Fe1 S1 C14 -42.12(10) . . . . ?
N21 Fe1 S1 C14 150.43(7) . . . . ?
Fe1 S1 C14 C64 30.39(17) . . . . ?
Fe1 S1 C14 C24 -150.26(12) . . . . ?
C64 C14 C24 C34 -1.4(3) . . . . ?
S1 C14 C24 C34 179.25(15) . . . . ?
C14 C24 C34 C44 -0.2(3) . . . . ?
C24 C34 C44 C54 1.1(3) . . . . ?
C24 C34 C44 C74 -177.93(18) . . . . ?
C34 C44 C54 C64 -0.4(3) . . . . ?
C74 C44 C54 C64 178.64(18) . . . . ?
C24 C14 C64 C54 2.1(3) . . . . ?
S1 C14 C64 C54 -178.60(14) . . . . ?
C44 C54 C64 C14 -1.2(3) . . . . ?
